data_7104278
loop_
_publ_author_name
'Cowley, Ryan E'
'Eckert, Nathan A'
'Elha\"ik, J\'er\^ome'
'Holland, Patrick L'

_publ_section_title
;
 Catalytic nitrene transfer from an imidoiron(III) complex to form
 carbodiimides and isocyanates.
;
_journal_issue 13
_journal_name_full 'Chemical communications (Cambridge, England)'
_journal_page_first 1760
_journal_page_last 1762
_journal_paper_doi 10.1039/b820620a
_journal_volume 34
_journal_year 2009
_chemical_formula_moiety 'C50 H80 Fe N5'
_chemical_formula_sum 'C50 H80 Fe N5'
_chemical_formula_weight 807.04
_chemical_name_common holrc21
_chemical_name_systematic
;
?
;
_space_group_IT_number 14
_symmetry_cell_setting monoclinic
_symmetry_space_group_name_Hall '-P 2ybc'
_symmetry_space_group_name_H-M 'P 1 21/c 1'
_atom_sites_solution_hydrogens geom
_atom_sites_solution_primary direct
_atom_sites_solution_secondary difmap
_audit_creation_method SHELXL-97
_cell_angle_alpha 90.00
_cell_angle_beta 100.703(3)
_cell_angle_gamma 90.00
_cell_formula_units_Z 4
_cell_length_a 13.1565(17)
_cell_length_b 19.524(2)
_cell_length_c 18.978(2)
_cell_measurement_reflns_used 3358
_cell_measurement_temperature 100.0(1)
_cell_measurement_theta_max 24.34
_cell_measurement_theta_min 2.32
_cell_volume 4790.0(10)
_computing_cell_refinement 'SAINT (Bruker, 2007)'
_computing_data_collection 'APEX2 (Bruker, 2007)'
_computing_data_reduction 'SAINT (Bruker, 2007)'
_computing_molecular_graphics 'SHELXTL (Sheldrick, 2008)'
_computing_publication_material 'SHELXTL (Sheldrick, 2008)'
_computing_structure_refinement 'SHELXL-97 (Sheldrick, 2008)'
_computing_structure_solution 'SIR97 (Altomare et al., 1999)'
_diffrn_ambient_temperature 100.0(1)
_diffrn_measured_fraction_theta_full 0.995
_diffrn_measured_fraction_theta_max 0.995
_diffrn_measurement_device_type 'Bruker SMART APEX II CCD Platform'
_diffrn_measurement_method 'area detector, \w scans per \f'
_diffrn_radiation_monochromator graphite
_diffrn_radiation_source 'fine-focus sealed tube'
_diffrn_radiation_type MoK\a
_diffrn_radiation_wavelength 0.71073
_diffrn_reflns_av_R_equivalents 0.1720
_diffrn_reflns_av_sigmaI/netI 0.1454
_diffrn_reflns_limit_h_max 15
_diffrn_reflns_limit_h_min -15
_diffrn_reflns_limit_k_max 23
_diffrn_reflns_limit_k_min -23
_diffrn_reflns_limit_l_max 22
_diffrn_reflns_limit_l_min -21
_diffrn_reflns_number 31952
_diffrn_reflns_theta_full 25.03
_diffrn_reflns_theta_max 25.03
_diffrn_reflns_theta_min 1.89
_exptl_absorpt_coefficient_mu 0.352
_exptl_absorpt_correction_T_max 0.9657
_exptl_absorpt_correction_T_min 0.9330
_exptl_absorpt_correction_type multi-scan
_exptl_absorpt_process_details 'SADABS (Sheldrick, 2007)'
_exptl_crystal_colour orange-brown
_exptl_crystal_density_diffrn 1.119
_exptl_crystal_density_method 'not measured'
_exptl_crystal_description block
_exptl_crystal_F_000 1764
_exptl_crystal_size_max 0.20
_exptl_crystal_size_mid 0.12
_exptl_crystal_size_min 0.10
_refine_diff_density_max 0.338
_refine_diff_density_min -0.323
_refine_diff_density_rms 0.071
_refine_ls_extinction_method none
_refine_ls_goodness_of_fit_ref 0.965
_refine_ls_hydrogen_treatment constr
_refine_ls_matrix_type full
_refine_ls_number_parameters 544
_refine_ls_number_reflns 8417
_refine_ls_number_restraints 7
_refine_ls_restrained_S_all 0.965
_refine_ls_R_factor_all 0.1396
_refine_ls_R_factor_gt 0.0609
_refine_ls_shift/su_max 0.000
_refine_ls_shift/su_mean 0.000
_refine_ls_structure_factor_coef Fsqd
_refine_ls_weighting_details 'calc w=1/[\s^2^(Fo^2^)+(0.0376P)^2^+0.0000P] where P=(Fo^2^+2Fc^2^)/3'
_refine_ls_weighting_scheme calc
_refine_ls_wR_factor_gt 0.0999
_refine_ls_wR_factor_ref 0.1244
_reflns_number_gt 4636
_reflns_number_total 8417
_reflns_threshold_expression >2sigma(I)
_cod_data_source_file b820620a.txt
_cod_data_source_block holrc21
_cod_original_sg_symbol_H-M 'P1 21/c 1'
_cod_database_code 7104278

loop_
_symmetry_equiv_pos_as_xyz
'x, y, z'
'-x, y+1/2, -z+1/2'
'-x, -y, -z'
'x, -y-1/2, z-1/2'

loop_
_atom_site_label
_atom_site_type_symbol
_atom_site_fract_x
_atom_site_fract_y
_atom_site_fract_z
_atom_site_U_iso_or_equiv
_atom_site_adp_type
_atom_site_occupancy
_atom_site_symmetry_multiplicity
_atom_site_calc_flag
_atom_site_refinement_flags
_atom_site_disorder_assembly
_atom_site_disorder_group
Fe1 Fe 0.79541(4) 0.00615(3) 0.28288(3) 0.01432(15) Uani 1 1 d . . .
N11 N 0.6417(2) -0.00138(15) 0.23894(15) 0.0138(7) Uani 1 1 d . . .
N21 N 0.8378(2) -0.02824(14) 0.19146(17) 0.0145(7) Uani 1 1 d . . .
C11 C 0.4915(3) -0.07026(19) 0.1617(2) 0.0192(9) Uani 1 1 d . . .
C21 C 0.6072(3) -0.04664(18) 0.1875(2) 0.0126(9) Uani 1 1 d . . .
C31 C 0.6743(3) -0.07996(18) 0.1496(2) 0.0184(9) Uani 1 1 d . . .
H31A H 0.6462 -0.1197 0.1243 0.022 Uiso 1 1 calc R . .
C41 C 0.7766(3) -0.06444(18) 0.1426(2) 0.0153(9) Uani 1 1 d . . .
C51 C 0.8028(3) -0.0945(2) 0.0713(2) 0.0212(10) Uani 1 1 d . . .
C61 C 0.4824(3) -0.14121(19) 0.1954(2) 0.0253(10) Uani 1 1 d . . .
H61A H 0.4108 -0.1573 0.1829 0.038 Uiso 1 1 calc R . .
H61B H 0.5025 -0.1379 0.2477 0.038 Uiso 1 1 calc R . .
H61C H 0.5282 -0.1736 0.1771 0.038 Uiso 1 1 calc R . .
C71 C 0.4644(3) -0.0791(2) 0.0794(2) 0.0256(10) Uani 1 1 d . . .
H71A H 0.3903 -0.0886 0.0650 0.038 Uiso 1 1 calc R . .
H71B H 0.5042 -0.1174 0.0650 0.038 Uiso 1 1 calc R . .
H71C H 0.4817 -0.0370 0.0561 0.038 Uiso 1 1 calc R . .
C81 C 0.4049(3) -0.02405(19) 0.1793(2) 0.0233(10) Uani 1 1 d . . .
H81A H 0.3375 -0.0444 0.1596 0.035 Uiso 1 1 calc R . .
H81B H 0.4098 0.0213 0.1580 0.035 Uiso 1 1 calc R . .
H81C H 0.4122 -0.0196 0.2314 0.035 Uiso 1 1 calc R . .
C91 C 0.7970(3) -0.17294(19) 0.0755(2) 0.0316(11) Uani 1 1 d . . .
H91A H 0.8456 -0.1892 0.1176 0.047 Uiso 1 1 calc R . .
H91B H 0.8150 -0.1930 0.0321 0.047 Uiso 1 1 calc R . .
H91C H 0.7266 -0.1867 0.0793 0.047 Uiso 1 1 calc R . .
C101 C 0.9065(3) -0.0770(2) 0.0491(2) 0.0265(10) Uani 1 1 d . . .
H10A H 0.9636 -0.0934 0.0859 0.040 Uiso 1 1 calc R . .
H10B H 0.9120 -0.0272 0.0439 0.040 Uiso 1 1 calc R . .
H10C H 0.9099 -0.0991 0.0032 0.040 Uiso 1 1 calc R . .
C111 C 0.7204(3) -0.0691(2) 0.0080(2) 0.0324(11) Uani 1 1 d . . .
H11A H 0.7365 -0.0866 -0.0370 0.049 Uiso 1 1 calc R . .
H11B H 0.7203 -0.0189 0.0071 0.049 Uiso 1 1 calc R . .
H11C H 0.6521 -0.0857 0.0138 0.049 Uiso 1 1 calc R . .
C14 C 0.7960(3) -0.0825(2) 0.3257(2) 0.0163(9) Uani 1 1 d . . .
N14 N 0.7932(2) -0.13945(16) 0.34429(17) 0.0194(8) Uani 1 1 d . . .
C24 C 0.7827(3) -0.21209(18) 0.3544(2) 0.0204(10) Uani 1 1 d . . .
C34 C 0.8729(3) -0.23641(19) 0.4109(2) 0.0236(10) Uani 1 1 d . . .
H34A H 0.9379 -0.2283 0.3940 0.035 Uiso 1 1 calc R . .
H34B H 0.8654 -0.2855 0.4196 0.035 Uiso 1 1 calc R . .
H34C H 0.8737 -0.2111 0.4556 0.035 Uiso 1 1 calc R . .
C44 C 0.7832(3) -0.2470(2) 0.2824(2) 0.0320(11) Uani 1 1 d . . .
H44A H 0.8496 -0.2387 0.2677 0.048 Uiso 1 1 calc R . .
H44B H 0.7271 -0.2283 0.2463 0.048 Uiso 1 1 calc R . .
H44C H 0.7730 -0.2964 0.2872 0.048 Uiso 1 1 calc R . .
C54 C 0.6799(3) -0.2247(2) 0.3793(3) 0.0347(12) Uani 1 1 d . . .
H54A H 0.6816 -0.2026 0.4259 0.052 Uiso 1 1 calc R . .
H54B H 0.6694 -0.2741 0.3838 0.052 Uiso 1 1 calc R . .
H54C H 0.6231 -0.2055 0.3441 0.052 Uiso 1 1 calc R . .
C15 C 0.9280(3) 0.03000(18) 0.3220(2) 0.0200(10) Uani 1 1 d U . .
N15 N 1.0094(3) 0.04613(17) 0.35265(19) 0.0289(9) Uani 1 1 d U . .
C25 C 1.1026(3) 0.0747(2) 0.3948(2) 0.0242(10) Uani 1 1 d . . .
C35 C 1.0963(3) 0.0661(2) 0.4737(2) 0.0343(11) Uani 1 1 d . . .
H35A H 1.0337 0.0887 0.4832 0.051 Uiso 1 1 calc R . .
H35B H 1.1573 0.0869 0.5035 0.051 Uiso 1 1 calc R . .
H35C H 1.0939 0.0173 0.4851 0.051 Uiso 1 1 calc R . .
C45 C 1.1954(3) 0.0354(2) 0.3789(3) 0.0400(13) Uani 1 1 d . . .
H45A H 1.1984 0.0397 0.3279 0.060 Uiso 1 1 calc R . .
H45B H 1.1889 -0.0130 0.3909 0.060 Uiso 1 1 calc R . .
H45C H 1.2589 0.0542 0.4077 0.060 Uiso 1 1 calc R . .
C55 C 1.1097(4) 0.1492(2) 0.3751(3) 0.0452(14) Uani 1 1 d . . .
H55A H 1.1129 0.1530 0.3240 0.068 Uiso 1 1 calc R . .
H55B H 1.1722 0.1694 0.4038 0.068 Uiso 1 1 calc R . .
H55C H 1.0487 0.1737 0.3846 0.068 Uiso 1 1 calc R . .
C16 C 0.7697(3) 0.06712(19) 0.3509(2) 0.0185(9) Uani 1 1 d . A .
N16 N 0.7651(2) 0.10589(17) 0.39707(19) 0.0272(9) Uani 1 1 d . . .
C26 C 0.7578(6) 0.1658(4) 0.4407(4) 0.0192(10) Uani 0.866(4) 1 d PD A 1
C36 C 0.8634(4) 0.1812(3) 0.4854(3) 0.0338(14) Uani 0.866(4) 1 d PD A 1
H36A H 0.9131 0.1891 0.4537 0.051 Uiso 0.866(4) 1 calc PR A 1
H36B H 0.8863 0.1423 0.5170 0.051 Uiso 0.866(4) 1 calc PR A 1
H36C H 0.8590 0.2222 0.5145 0.051 Uiso 0.866(4) 1 calc PR A 1
C46 C 0.6807(4) 0.1495(3) 0.4890(3) 0.0409(16) Uani 0.866(4) 1 d PD A 1
H46A H 0.6141 0.1369 0.4595 0.061 Uiso 0.866(4) 1 calc PR A 1
H46B H 0.6717 0.1898 0.5180 0.061 Uiso 0.866(4) 1 calc PR A 1
H46C H 0.7068 0.1112 0.5207 0.061 Uiso 0.866(4) 1 calc PR A 1
C56 C 0.7201(5) 0.2255(3) 0.3915(3) 0.0433(17) Uani 0.866(4) 1 d PD A 1
H56A H 0.6544 0.2133 0.3605 0.065 Uiso 0.866(4) 1 calc PR A 1
H56B H 0.7716 0.2361 0.3618 0.065 Uiso 0.866(4) 1 calc PR A 1
H56C H 0.7099 0.2657 0.4204 0.065 Uiso 0.866(4) 1 calc PR A 1
C26' C 0.752(3) 0.167(2) 0.438(2) 0.0192(10) Uani 0.134(4) 1 d PD A 5
C36' C 0.641(2) 0.1901(16) 0.4344(18) 0.0338(14) Uani 0.134(4) 1 d PD A 5
H36D H 0.6036 0.1549 0.4561 0.051 Uiso 0.134(4) 1 calc PR A 5
H36E H 0.6081 0.1966 0.3842 0.051 Uiso 0.134(4) 1 calc PR A 5
H36F H 0.6399 0.2333 0.4605 0.051 Uiso 0.134(4) 1 calc PR A 5
C46' C 0.810(3) 0.2203(17) 0.4018(17) 0.0409(16) Uani 0.134(4) 1 d PD A 5
H46D H 0.8758 0.2008 0.3940 0.061 Uiso 0.134(4) 1 calc PR A 5
H46E H 0.8238 0.2609 0.4323 0.061 Uiso 0.134(4) 1 calc PR A 5
H46F H 0.7680 0.2331 0.3555 0.061 Uiso 0.134(4) 1 calc PR A 5
C56' C 0.804(3) 0.1532(16) 0.5151(17) 0.0433(17) Uani 0.134(4) 1 d PD A 5
H56D H 0.8772 0.1435 0.5172 0.065 Uiso 0.134(4) 1 calc PR A 5
H56E H 0.7706 0.1135 0.5331 0.065 Uiso 0.134(4) 1 calc PR A 5
H56F H 0.7962 0.1932 0.5448 0.065 Uiso 0.134(4) 1 calc PR A 5
C12 C 0.5737(3) 0.04235(19) 0.2696(2) 0.0155(9) Uani 1 1 d . . .
C22 C 0.5323(3) 0.02186(18) 0.3291(2) 0.0167(9) Uani 1 1 d . . .
C32 C 0.4663(3) 0.0663(2) 0.3558(2) 0.0241(10) Uani 1 1 d . . .
H32A H 0.4381 0.0530 0.3963 0.029 Uiso 1 1 calc R . .
C42 C 0.4408(3) 0.1290(2) 0.3251(2) 0.0283(11) Uani 1 1 d . . .
H42A H 0.3928 0.1578 0.3425 0.034 Uiso 1 1 calc R . .
C52 C 0.4857(3) 0.1498(2) 0.2684(2) 0.0246(10) Uani 1 1 d . . .
H52A H 0.4687 0.1936 0.2475 0.030 Uiso 1 1 calc R . .
C62 C 0.5552(3) 0.10843(19) 0.2412(2) 0.0167(9) Uani 1 1 d . . .
C72 C 0.5550(3) -0.04699(19) 0.3656(2) 0.0190(9) Uani 1 1 d . . .
H72A H 0.5934 -0.0755 0.3355 0.023 Uiso 1 1 calc R . .
C82 C 0.4560(3) -0.0858(2) 0.3740(2) 0.0270(11) Uani 1 1 d . . .
H82A H 0.4744 -0.1316 0.3935 0.040 Uiso 1 1 calc R . .
H82B H 0.4105 -0.0901 0.3270 0.040 Uiso 1 1 calc R . .
H82C H 0.4201 -0.0606 0.4067 0.040 Uiso 1 1 calc R . .
C92 C 0.6228(3) -0.03926(19) 0.4395(2) 0.0215(10) Uani 1 1 d . . .
H92A H 0.6888 -0.0183 0.4347 0.032 Uiso 1 1 calc R . .
H92B H 0.6354 -0.0845 0.4619 0.032 Uiso 1 1 calc R . .
H92C H 0.5876 -0.0100 0.4695 0.032 Uiso 1 1 calc R . .
C102 C 0.6097(3) 0.13533(18) 0.1831(2) 0.0202(10) Uani 1 1 d . . .
H10D H 0.6824 0.1179 0.1945 0.024 Uiso 1 1 calc R . .
C112 C 0.6166(3) 0.21320(18) 0.1813(2) 0.0262(10) Uani 1 1 d . . .
H11D H 0.6476 0.2302 0.2290 0.039 Uiso 1 1 calc R . .
H11E H 0.5470 0.2325 0.1669 0.039 Uiso 1 1 calc R . .
H11F H 0.6596 0.2270 0.1467 0.039 Uiso 1 1 calc R . .
C122 C 0.5640(3) 0.1099(2) 0.1083(2) 0.0312(11) Uani 1 1 d . . .
H12A H 0.5689 0.0598 0.1070 0.047 Uiso 1 1 calc R . .
H12B H 0.6024 0.1297 0.0737 0.047 Uiso 1 1 calc R . .
H12C H 0.4912 0.1236 0.0960 0.047 Uiso 1 1 calc R . .
C13 C 0.9416(3) -0.00969(18) 0.18391(19) 0.0148(8) Uani 1 1 d . . .
C23 C 1.0251(3) -0.05429(18) 0.2077(2) 0.0168(9) Uani 1 1 d . . .
C33 C 1.1230(3) -0.0321(2) 0.2022(2) 0.0215(10) Uani 1 1 d . . .
H33A H 1.1801 -0.0616 0.2181 0.026 Uiso 1 1 calc R . .
C43 C 1.1411(3) 0.0309(2) 0.1748(2) 0.0246(10) Uani 1 1 d . . .
H43A H 1.2092 0.0443 0.1707 0.030 Uiso 1 1 calc R . .
C53 C 1.0591(3) 0.0741(2) 0.1533(2) 0.0249(10) Uani 1 1 d . . .
H53A H 1.0716 0.1182 0.1355 0.030 Uiso 1 1 calc R . .
C63 C 0.9580(3) 0.05534(18) 0.1567(2) 0.0180(9) Uani 1 1 d . . .
C73 C 0.8718(3) 0.10558(18) 0.1324(2) 0.0226(10) Uani 1 1 d . . .
H73A H 0.8055 0.0830 0.1380 0.027 Uiso 1 1 calc R . .
C83 C 0.8859(3) 0.16855(19) 0.1807(2) 0.0291(11) Uani 1 1 d . . .
H83A H 0.8832 0.1549 0.2300 0.044 Uiso 1 1 calc R . .
H83B H 0.8305 0.2015 0.1638 0.044 Uiso 1 1 calc R . .
H83C H 0.9530 0.1897 0.1793 0.044 Uiso 1 1 calc R . .
C93 C 0.8626(3) 0.1254(2) 0.0534(2) 0.0370(12) Uani 1 1 d . . .
H93A H 0.8541 0.0840 0.0238 0.055 Uiso 1 1 calc R . .
H93B H 0.9253 0.1497 0.0467 0.055 Uiso 1 1 calc R . .
H93C H 0.8024 0.1553 0.0392 0.055 Uiso 1 1 calc R . .
C103 C 1.0105(3) -0.12503(19) 0.2375(2) 0.0211(10) Uani 1 1 d . . .
H10E H 0.9347 -0.1347 0.2314 0.025 Uiso 1 1 calc R . .
C113 C 1.0609(3) -0.1811(2) 0.1985(2) 0.0294(11) Uani 1 1 d . . .
H11G H 1.0372 -0.1765 0.1466 0.044 Uiso 1 1 calc R . .
H11H H 1.0413 -0.2263 0.2141 0.044 Uiso 1 1 calc R . .
H11I H 1.1363 -0.1762 0.2099 0.044 Uiso 1 1 calc R . .
C123 C 1.0579(3) -0.1288(2) 0.3176(2) 0.0272(11) Uani 1 1 d . . .
H12D H 1.0228 -0.0961 0.3441 0.041 Uiso 1 1 calc R . .
H12E H 1.1317 -0.1176 0.3246 0.041 Uiso 1 1 calc R . .
H12F H 1.0494 -0.1752 0.3353 0.041 Uiso 1 1 calc R . .

loop_
_atom_site_aniso_label
_atom_site_aniso_U_11
_atom_site_aniso_U_22
_atom_site_aniso_U_33
_atom_site_aniso_U_23
_atom_site_aniso_U_13
_atom_site_aniso_U_12
Fe1 0.0134(3) 0.0157(3) 0.0141(3) -0.0009(3) 0.0031(2) 0.0006(3)
N11 0.0126(15) 0.0127(16) 0.0161(18) 0.0016(16) 0.0025(13) 0.0021(15)
N21 0.0142(17) 0.0127(17) 0.018(2) 0.0006(14) 0.0051(15) 0.0004(13)
C11 0.010(2) 0.026(2) 0.021(3) -0.0007(19) 0.0008(18) -0.0036(16)
C21 0.015(2) 0.015(2) 0.008(2) 0.0049(17) 0.0020(17) -0.0017(16)
C31 0.020(2) 0.014(2) 0.022(3) -0.0006(18) 0.0044(19) -0.0011(16)
C41 0.019(2) 0.012(2) 0.014(2) 0.0021(17) 0.0037(18) 0.0042(16)
C51 0.021(2) 0.027(2) 0.016(3) -0.0029(18) 0.0055(19) 0.0016(18)
C61 0.024(2) 0.025(2) 0.027(3) -0.003(2) 0.005(2) -0.0070(18)
C71 0.019(2) 0.036(3) 0.021(3) -0.002(2) 0.003(2) -0.0015(19)
C81 0.018(2) 0.028(2) 0.022(3) -0.0013(19) -0.0004(19) 0.0005(17)
C91 0.040(3) 0.028(3) 0.030(3) -0.015(2) 0.016(2) 0.001(2)
C101 0.033(3) 0.031(3) 0.018(3) -0.005(2) 0.011(2) 0.006(2)
C111 0.033(3) 0.047(3) 0.018(3) -0.002(2) 0.007(2) -0.001(2)
C14 0.013(2) 0.026(2) 0.011(2) -0.0049(19) 0.0065(18) -0.0004(17)
N14 0.023(2) 0.0177(19) 0.019(2) 0.0022(15) 0.0078(16) -0.0024(14)
C24 0.024(2) 0.013(2) 0.025(3) 0.0048(18) 0.008(2) -0.0003(17)
C34 0.031(3) 0.021(2) 0.021(3) 0.0054(19) 0.008(2) 0.0030(18)
C44 0.046(3) 0.023(2) 0.026(3) 0.000(2) 0.005(2) -0.004(2)
C54 0.030(3) 0.024(2) 0.053(4) 0.008(2) 0.015(2) -0.0045(19)
C15 0.032(3) 0.014(2) 0.015(3) -0.0064(17) 0.008(2) 0.0022(18)
N15 0.016(2) 0.042(2) 0.027(2) -0.0182(18) 0.0020(17) -0.0051(17)
C25 0.017(2) 0.030(2) 0.023(3) -0.006(2) -0.0021(19) -0.0048(18)
C35 0.028(3) 0.048(3) 0.025(3) -0.003(2) -0.002(2) 0.004(2)
C45 0.016(2) 0.056(3) 0.047(4) -0.014(3) 0.003(2) 0.001(2)
C55 0.042(3) 0.037(3) 0.052(4) 0.013(3) -0.001(3) -0.013(2)
C16 0.018(2) 0.016(2) 0.019(3) 0.0024(19) -0.0020(19) 0.0011(17)
N16 0.026(2) 0.028(2) 0.028(2) -0.0129(18) 0.0039(17) -0.0002(16)
C26 0.019(2) 0.023(2) 0.016(3) -0.0042(19) 0.004(2) 0.0028(18)
C36 0.029(3) 0.035(3) 0.034(4) -0.017(3) -0.004(3) 0.003(2)
C46 0.045(4) 0.048(4) 0.035(4) -0.016(3) 0.020(3) -0.005(3)
C56 0.057(4) 0.030(3) 0.035(4) 0.006(3) -0.012(3) -0.005(3)
C26' 0.019(2) 0.023(2) 0.016(3) -0.0042(19) 0.004(2) 0.0028(18)
C36' 0.029(3) 0.035(3) 0.034(4) -0.017(3) -0.004(3) 0.003(2)
C46' 0.045(4) 0.048(4) 0.035(4) -0.016(3) 0.020(3) -0.005(3)
C56' 0.057(4) 0.030(3) 0.035(4) 0.006(3) -0.012(3) -0.005(3)
C12 0.010(2) 0.023(2) 0.012(2) -0.0022(18) -0.0006(17) 0.0023(16)
C22 0.012(2) 0.021(2) 0.017(2) -0.0003(17) 0.0026(18) -0.0025(16)
C32 0.022(2) 0.030(3) 0.021(3) -0.001(2) 0.008(2) 0.0030(19)
C42 0.028(3) 0.032(3) 0.029(3) 0.000(2) 0.014(2) 0.016(2)
C52 0.024(2) 0.024(2) 0.027(3) 0.003(2) 0.009(2) 0.0060(18)
C62 0.014(2) 0.023(2) 0.012(2) -0.0006(18) -0.0001(18) 0.0036(16)
C72 0.017(2) 0.024(2) 0.017(3) 0.0012(18) 0.0056(19) 0.0011(17)
C82 0.028(3) 0.028(2) 0.027(3) 0.001(2) 0.010(2) -0.0034(19)
C92 0.021(2) 0.023(2) 0.022(3) -0.0007(19) 0.008(2) -0.0002(17)
C102 0.019(2) 0.019(2) 0.022(3) 0.0028(18) 0.0015(19) 0.0025(17)
C112 0.024(2) 0.023(2) 0.032(3) 0.007(2) 0.009(2) 0.0064(18)
C122 0.043(3) 0.031(3) 0.022(3) 0.002(2) 0.010(2) -0.004(2)
C13 0.017(2) 0.018(2) 0.011(2) -0.0039(17) 0.0070(16) -0.0024(17)
C23 0.018(2) 0.019(2) 0.016(2) -0.0069(18) 0.0079(18) 0.0007(17)
C33 0.018(2) 0.029(2) 0.018(3) 0.0024(19) 0.0044(19) 0.0068(18)
C43 0.020(2) 0.029(2) 0.029(3) 0.005(2) 0.016(2) 0.0004(18)
C53 0.028(3) 0.021(2) 0.028(3) 0.004(2) 0.012(2) -0.0012(19)
C63 0.022(2) 0.017(2) 0.017(2) 0.0025(18) 0.0089(19) 0.0017(17)
C73 0.020(2) 0.018(2) 0.031(3) 0.0075(19) 0.007(2) -0.0023(17)
C83 0.027(3) 0.015(2) 0.048(3) 0.005(2) 0.013(2) 0.0015(18)
C93 0.038(3) 0.032(3) 0.043(3) 0.013(2) 0.013(2) 0.009(2)
C103 0.020(2) 0.018(2) 0.027(3) 0.0050(19) 0.0068(19) 0.0005(17)
C113 0.033(3) 0.026(3) 0.030(3) 0.002(2) 0.009(2) 0.0093(19)
C123 0.026(2) 0.027(2) 0.030(3) 0.006(2) 0.007(2) 0.0042(19)

loop_
_atom_type_symbol
_atom_type_description
_atom_type_scat_dispersion_real
_atom_type_scat_dispersion_imag
_atom_type_scat_source
C C 0.0033 0.0016 'International Tables Vol C Tables 4.2.6.8 and 6.1.1.4'
H H 0.0000 0.0000 'International Tables Vol C Tables 4.2.6.8 and 6.1.1.4'
N N 0.0061 0.0033 'International Tables Vol C Tables 4.2.6.8 and 6.1.1.4'
Fe Fe 0.3463 0.8444 'International Tables Vol C Tables 4.2.6.8 and 6.1.1.4'

loop_
_geom_angle_atom_site_label_1
_geom_angle_atom_site_label_2
_geom_angle_atom_site_label_3
_geom_angle
_geom_angle_site_symmetry_1
_geom_angle_site_symmetry_3
_geom_angle_publ_flag
C15 Fe1 C16 80.54(16) . . ?
C15 Fe1 C14 97.48(16) . . ?
C16 Fe1 C14 106.01(17) . . ?
C15 Fe1 N21 92.17(15) . . ?
C16 Fe1 N21 158.65(14) . . ?
C14 Fe1 N21 94.77(14) . . ?
C15 Fe1 N11 169.31(14) . . ?
C16 Fe1 N11 92.05(14) . . ?
C14 Fe1 N11 91.95(14) . . ?
N21 Fe1 N11 92.05(12) . . ?
C21 N11 C12 122.5(3) . . ?
C21 N11 Fe1 121.6(2) . . ?
C12 N11 Fe1 115.8(2) . . ?
C41 N21 C13 122.0(3) . . ?
C41 N21 Fe1 123.4(2) . . ?
C13 N21 Fe1 114.6(2) . . ?
C81 C11 C61 108.7(3) . . ?
C81 C11 C71 104.1(3) . . ?
C61 C11 C71 107.3(3) . . ?
C81 C11 C21 118.2(3) . . ?
C61 C11 C21 106.2(3) . . ?
C71 C11 C21 112.0(3) . . ?
N11 C21 C31 121.6(3) . . ?
N11 C21 C11 126.8(3) . . ?
C31 C21 C11 111.6(3) . . ?
C21 C31 C41 130.8(4) . . ?
C21 C31 H31A 114.6 . . ?
C41 C31 H31A 114.6 . . ?
N21 C41 C31 121.3(3) . . ?
N21 C41 C51 127.2(3) . . ?
C31 C41 C51 111.5(3) . . ?
C91 C51 C101 106.9(3) . . ?
C91 C51 C111 109.0(3) . . ?
C101 C51 C111 104.2(3) . . ?
C91 C51 C41 107.9(3) . . ?
C101 C51 C41 120.0(3) . . ?
C111 C51 C41 108.4(3) . . ?
C11 C61 H61A 109.5 . . ?
C11 C61 H61B 109.5 . . ?
H61A C61 H61B 109.5 . . ?
C11 C61 H61C 109.5 . . ?
H61A C61 H61C 109.5 . . ?
H61B C61 H61C 109.5 . . ?
C11 C71 H71A 109.5 . . ?
C11 C71 H71B 109.5 . . ?
H71A C71 H71B 109.5 . . ?
C11 C71 H71C 109.5 . . ?
H71A C71 H71C 109.5 . . ?
H71B C71 H71C 109.5 . . ?
C11 C81 H81A 109.5 . . ?
C11 C81 H81B 109.5 . . ?
H81A C81 H81B 109.5 . . ?
C11 C81 H81C 109.5 . . ?
H81A C81 H81C 109.5 . . ?
H81B C81 H81C 109.5 . . ?
C51 C91 H91A 109.5 . . ?
C51 C91 H91B 109.5 . . ?
H91A C91 H91B 109.5 . . ?
C51 C91 H91C 109.5 . . ?
H91A C91 H91C 109.5 . . ?
H91B C91 H91C 109.5 . . ?
C51 C101 H10A 109.5 . . ?
C51 C101 H10B 109.5 . . ?
H10A C101 H10B 109.5 . . ?
C51 C101 H10C 109.5 . . ?
H10A C101 H10C 109.5 . . ?
H10B C101 H10C 109.5 . . ?
C51 C111 H11A 109.5 . . ?
C51 C111 H11B 109.5 . . ?
H11A C111 H11B 109.5 . . ?
C51 C111 H11C 109.5 . . ?
H11A C111 H11C 109.5 . . ?
H11B C111 H11C 109.5 . . ?
N14 C14 Fe1 172.6(3) . . ?
C14 N14 C24 170.1(4) . . ?
N14 C24 C34 108.7(3) . . ?
N14 C24 C44 107.6(3) . . ?
C34 C24 C44 111.1(3) . . ?
N14 C24 C54 108.1(3) . . ?
C34 C24 C54 110.5(3) . . ?
C44 C24 C54 110.7(3) . . ?
C24 C34 H34A 109.5 . . ?
C24 C34 H34B 109.5 . . ?
H34A C34 H34B 109.5 . . ?
C24 C34 H34C 109.5 . . ?
H34A C34 H34C 109.5 . . ?
H34B C34 H34C 109.5 . . ?
C24 C44 H44A 109.5 . . ?
C24 C44 H44B 109.5 . . ?
H44A C44 H44B 109.5 . . ?
C24 C44 H44C 109.5 . . ?
H44A C44 H44C 109.5 . . ?
H44B C44 H44C 109.5 . . ?
C24 C54 H54A 109.5 . . ?
C24 C54 H54B 109.5 . . ?
H54A C54 H54B 109.5 . . ?
C24 C54 H54C 109.5 . . ?
H54A C54 H54C 109.5 . . ?
H54B C54 H54C 109.5 . . ?
N15 C15 Fe1 173.9(4) . . ?
C15 N15 C25 171.3(4) . . ?
N15 C25 C55 108.6(3) . . ?
N15 C25 C45 109.0(3) . . ?
C55 C25 C45 110.4(4) . . ?
N15 C25 C35 107.8(3) . . ?
C55 C25 C35 111.5(4) . . ?
C45 C25 C35 109.4(4) . . ?
C25 C35 H35A 109.5 . . ?
C25 C35 H35B 109.5 . . ?
H35A C35 H35B 109.5 . . ?
C25 C35 H35C 109.5 . . ?
H35A C35 H35C 109.5 . . ?
H35B C35 H35C 109.5 . . ?
C25 C45 H45A 109.5 . . ?
C25 C45 H45B 109.5 . . ?
H45A C45 H45B 109.5 . . ?
C25 C45 H45C 109.5 . . ?
H45A C45 H45C 109.5 . . ?
H45B C45 H45C 109.5 . . ?
C25 C55 H55A 109.5 . . ?
C25 C55 H55B 109.5 . . ?
H55A C55 H55B 109.5 . . ?
C25 C55 H55C 109.5 . . ?
H55A C55 H55C 109.5 . . ?
H55B C55 H55C 109.5 . . ?
N16 C16 Fe1 172.4(3) . . ?
C16 N16 C26 166.3(5) . . ?
C16 N16 C26' 164.1(15) . . ?
N16 C26 C56 108.5(5) . . ?
N16 C26 C36 109.2(5) . . ?
C56 C26 C36 110.7(6) . . ?
N16 C26 C46 107.3(6) . . ?
C56 C26 C46 110.7(6) . . ?
C36 C26 C46 110.3(6) . . ?
N16 C26' C56' 107(3) . . ?
N16 C26' C36' 115(3) . . ?
C56' C26' C36' 111(3) . . ?
N16 C26' C46' 102(3) . . ?
C56' C26' C46' 113(3) . . ?
C36' C26' C46' 110(3) . . ?
C22 C12 C62 120.4(3) . . ?
C22 C12 N11 121.5(3) . . ?
C62 C12 N11 118.0(3) . . ?
C32 C22 C12 118.6(3) . . ?
C32 C22 C72 118.1(3) . . ?
C12 C22 C72 123.2(3) . . ?
C42 C32 C22 121.6(4) . . ?
C42 C32 H32A 119.2 . . ?
C22 C32 H32A 119.2 . . ?
C32 C42 C52 119.2(4) . . ?
C32 C42 H42A 120.4 . . ?
C52 C42 H42A 120.4 . . ?
C42 C52 C62 121.6(4) . . ?
C42 C52 H52A 119.2 . . ?
C62 C52 H52A 119.2 . . ?
C52 C62 C12 118.2(4) . . ?
C52 C62 C102 120.1(3) . . ?
C12 C62 C102 121.7(3) . . ?
C22 C72 C92 111.4(3) . . ?
C22 C72 C82 112.7(3) . . ?
C92 C72 C82 108.4(3) . . ?
C22 C72 H72A 108.1 . . ?
C92 C72 H72A 108.1 . . ?
C82 C72 H72A 108.1 . . ?
C72 C82 H82A 109.5 . . ?
C72 C82 H82B 109.5 . . ?
H82A C82 H82B 109.5 . . ?
C72 C82 H82C 109.5 . . ?
H82A C82 H82C 109.5 . . ?
H82B C82 H82C 109.5 . . ?
C72 C92 H92A 109.5 . . ?
C72 C92 H92B 109.5 . . ?
H92A C92 H92B 109.5 . . ?
C72 C92 H92C 109.5 . . ?
H92A C92 H92C 109.5 . . ?
H92B C92 H92C 109.5 . . ?
C62 C102 C122 114.0(3) . . ?
C62 C102 C112 113.6(3) . . ?
C122 C102 C112 108.7(3) . . ?
C62 C102 H10D 106.7 . . ?
C122 C102 H10D 106.7 . . ?
C112 C102 H10D 106.7 . . ?
C102 C112 H11D 109.5 . . ?
C102 C112 H11E 109.5 . . ?
H11D C112 H11E 109.5 . . ?
C102 C112 H11F 109.5 . . ?
H11D C112 H11F 109.5 . . ?
H11E C112 H11F 109.5 . . ?
C102 C122 H12A 109.5 . . ?
C102 C122 H12B 109.5 . . ?
H12A C122 H12B 109.5 . . ?
C102 C122 H12C 109.5 . . ?
H12A C122 H12C 109.5 . . ?
H12B C122 H12C 109.5 . . ?
C63 C13 C23 120.9(3) . . ?
C63 C13 N21 118.5(3) . . ?
C23 C13 N21 120.5(3) . . ?
C33 C23 C13 117.7(3) . . ?
C33 C23 C103 119.8(3) . . ?
C13 C23 C103 122.5(3) . . ?
C43 C33 C23 122.6(4) . . ?
C43 C33 H33A 118.7 . . ?
C23 C33 H33A 118.7 . . ?
C53 C43 C33 118.8(4) . . ?
C53 C43 H43A 120.6 . . ?
C33 C43 H43A 120.6 . . ?
C43 C53 C63 122.0(4) . . ?
C43 C53 H53A 119.0 . . ?
C63 C53 H53A 119.0 . . ?
C53 C63 C13 118.0(3) . . ?
C53 C63 C73 119.1(3) . . ?
C13 C63 C73 122.9(3) . . ?
C63 C73 C83 109.9(3) . . ?
C63 C73 C93 112.5(3) . . ?
C83 C73 C93 111.3(3) . . ?
C63 C73 H73A 107.6 . . ?
C83 C73 H73A 107.6 . . ?
C93 C73 H73A 107.6 . . ?
C73 C83 H83A 109.5 . . ?
C73 C83 H83B 109.5 . . ?
H83A C83 H83B 109.5 . . ?
C73 C83 H83C 109.5 . . ?
H83A C83 H83C 109.5 . . ?
H83B C83 H83C 109.5 . . ?
C73 C93 H93A 109.5 . . ?
C73 C93 H93B 109.5 . . ?
H93A C93 H93B 109.5 . . ?
C73 C93 H93C 109.5 . . ?
H93A C93 H93C 109.5 . . ?
H93B C93 H93C 109.5 . . ?
C23 C103 C123 111.0(3) . . ?
C23 C103 C113 111.8(3) . . ?
C123 C103 C113 108.1(3) . . ?
C23 C103 H10E 108.6 . . ?
C123 C103 H10E 108.6 . . ?
C113 C103 H10E 108.6 . . ?
C103 C113 H11G 109.5 . . ?
C103 C113 H11H 109.5 . . ?
H11G C113 H11H 109.5 . . ?
C103 C113 H11I 109.5 . . ?
H11G C113 H11I 109.5 . . ?
H11H C113 H11I 109.5 . . ?
C103 C123 H12D 109.5 . . ?
C103 C123 H12E 109.5 . . ?
H12D C123 H12E 109.5 . . ?
C103 C123 H12F 109.5 . . ?
H12D C123 H12F 109.5 . . ?
H12E C123 H12F 109.5 . . ?

loop_
_geom_bond_atom_site_label_1
_geom_bond_atom_site_label_2
_geom_bond_distance
_geom_bond_site_symmetry_2
_geom_bond_publ_flag
Fe1 C15 1.824(4) . ?
Fe1 C16 1.833(4) . ?
Fe1 C14 1.912(4) . ?
Fe1 N21 2.033(3) . ?
Fe1 N11 2.044(3) . ?
N11 C21 1.332(4) . ?
N11 C12 1.435(4) . ?
N21 C41 1.316(4) . ?
N21 C13 1.445(4) . ?
C11 C81 1.537(5) . ?
C11 C61 1.539(5) . ?
C11 C71 1.546(5) . ?
C11 C21 1.578(5) . ?
C21 C31 1.400(5) . ?
C31 C41 1.410(5) . ?
C31 H31A 0.9500 . ?
C41 C51 1.570(5) . ?
C51 C91 1.537(5) . ?
C51 C101 1.540(5) . ?
C51 C111 1.541(5) . ?
C61 H61A 0.9800 . ?
C61 H61B 0.9800 . ?
C61 H61C 0.9800 . ?
C71 H71A 0.9800 . ?
C71 H71B 0.9800 . ?
C71 H71C 0.9800 . ?
C81 H81A 0.9800 . ?
C81 H81B 0.9800 . ?
C81 H81C 0.9800 . ?
C91 H91A 0.9800 . ?
C91 H91B 0.9800 . ?
C91 H91C 0.9800 . ?
C101 H10A 0.9800 . ?
C101 H10B 0.9800 . ?
C101 H10C 0.9800 . ?
C111 H11A 0.9800 . ?
C111 H11B 0.9800 . ?
C111 H11C 0.9800 . ?
C14 N14 1.168(4) . ?
N14 C24 1.441(5) . ?
C24 C34 1.520(5) . ?
C24 C44 1.528(5) . ?
C24 C54 1.532(5) . ?
C34 H34A 0.9800 . ?
C34 H34B 0.9800 . ?
C34 H34C 0.9800 . ?
C44 H44A 0.9800 . ?
C44 H44B 0.9800 . ?
C44 H44C 0.9800 . ?
C54 H54A 0.9800 . ?
C54 H54B 0.9800 . ?
C54 H54C 0.9800 . ?
C15 N15 1.164(5) . ?
N15 C25 1.446(5) . ?
C25 C55 1.509(5) . ?
C25 C45 1.519(5) . ?
C25 C35 1.524(6) . ?
C35 H35A 0.9800 . ?
C35 H35B 0.9800 . ?
C35 H35C 0.9800 . ?
C45 H45A 0.9800 . ?
C45 H45B 0.9800 . ?
C45 H45C 0.9800 . ?
C55 H55A 0.9800 . ?
C55 H55B 0.9800 . ?
C55 H55C 0.9800 . ?
C16 N16 1.168(5) . ?
N16 C26 1.447(9) . ?
N16 C26' 1.46(5) . ?
C26 C56 1.517(9) . ?
C26 C36 1.518(9) . ?
C26 C46 1.522(9) . ?
C36 H36A 0.9800 . ?
C36 H36B 0.9800 . ?
C36 H36C 0.9800 . ?
C46 H46A 0.9800 . ?
C46 H46B 0.9800 . ?
C46 H46C 0.9800 . ?
C56 H56A 0.9800 . ?
C56 H56B 0.9800 . ?
C56 H56C 0.9800 . ?
C26' C56' 1.52(2) . ?
C26' C36' 1.52(2) . ?
C26' C46' 1.52(2) . ?
C36' H36D 0.9800 . ?
C36' H36E 0.9800 . ?
C36' H36F 0.9800 . ?
C46' H46D 0.9800 . ?
C46' H46E 0.9800 . ?
C46' H46F 0.9800 . ?
C56' H56D 0.9800 . ?
C56' H56E 0.9800 . ?
C56' H56F 0.9800 . ?
C12 C22 1.401(5) . ?
C12 C62 1.402(5) . ?
C22 C32 1.388(5) . ?
C22 C72 1.516(5) . ?
C32 C42 1.370(5) . ?
C32 H32A 0.9500 . ?
C42 C52 1.381(5) . ?
C42 H42A 0.9500 . ?
C52 C62 1.390(5) . ?
C52 H52A 0.9500 . ?
C62 C102 1.516(5) . ?
C72 C92 1.524(5) . ?
C72 C82 1.540(5) . ?
C72 H72A 1.0000 . ?
C82 H82A 0.9800 . ?
C82 H82B 0.9800 . ?
C82 H82C 0.9800 . ?
C92 H92A 0.9800 . ?
C92 H92B 0.9800 . ?
C92 H92C 0.9800 . ?
C102 C122 1.519(5) . ?
C102 C112 1.524(5) . ?
C102 H10D 1.0000 . ?
C112 H11D 0.9800 . ?
C112 H11E 0.9800 . ?
C112 H11F 0.9800 . ?
C122 H12A 0.9800 . ?
C122 H12B 0.9800 . ?
C122 H12C 0.9800 . ?
C13 C63 1.402(5) . ?
C13 C23 1.408(5) . ?
C23 C33 1.381(5) . ?
C23 C103 1.518(5) . ?
C33 C43 1.375(5) . ?
C33 H33A 0.9500 . ?
C43 C53 1.370(5) . ?
C43 H43A 0.9500 . ?
C53 C63 1.393(5) . ?
C53 H53A 0.9500 . ?
C63 C73 1.506(5) . ?
C73 C83 1.524(5) . ?
C73 C93 1.531(6) . ?
C73 H73A 1.0000 . ?
C83 H83A 0.9800 . ?
C83 H83B 0.9800 . ?
C83 H83C 0.9800 . ?
C93 H93A 0.9800 . ?
C93 H93B 0.9800 . ?
C93 H93C 0.9800 . ?
C103 C123 1.533(5) . ?
C103 C113 1.540(5) . ?
C103 H10E 1.0000 . ?
C113 H11G 0.9800 . ?
C113 H11H 0.9800 . ?
C113 H11I 0.9800 . ?
C123 H12D 0.9800 . ?
C123 H12E 0.9800 . ?
C123 H12F 0.9800 . ?

loop_
_geom_torsion_atom_site_label_1
_geom_torsion_atom_site_label_2
_geom_torsion_atom_site_label_3
_geom_torsion_atom_site_label_4
_geom_torsion
_geom_torsion_site_symmetry_1
_geom_torsion_site_symmetry_2
_geom_torsion_site_symmetry_3
_geom_torsion_site_symmetry_4
_geom_torsion_publ_flag
C15 Fe1 N11 C21 141.2(8) . . . . ?
C16 Fe1 N11 C21 -173.0(3) . . . . ?
C14 Fe1 N11 C21 -66.9(3) . . . . ?
N21 Fe1 N11 C21 27.9(3) . . . . ?
C15 Fe1 N11 C12 -42.1(9) . . . . ?
C16 Fe1 N11 C12 3.8(3) . . . . ?
C14 Fe1 N11 C12 109.9(3) . . . . ?
N21 Fe1 N11 C12 -155.3(3) . . . . ?
C15 Fe1 N21 C41 168.1(3) . . . . ?
C16 Fe1 N21 C41 -122.7(4) . . . . ?
C14 Fe1 N21 C41 70.4(3) . . . . ?
N11 Fe1 N21 C41 -21.7(3) . . . . ?
C15 Fe1 N21 C13 -12.0(3) . . . . ?
C16 Fe1 N21 C13 57.2(5) . . . . ?
C14 Fe1 N21 C13 -109.7(3) . . . . ?
N11 Fe1 N21 C13 158.2(2) . . . . ?
C12 N11 C21 C31 168.4(3) . . . . ?
Fe1 N11 C21 C31 -15.0(5) . . . . ?
C12 N11 C21 C11 -12.0(5) . . . . ?
Fe1 N11 C21 C11 164.5(3) . . . . ?
C81 C11 C21 N11 19.6(5) . . . . ?
C61 C11 C21 N11 -102.6(4) . . . . ?
C71 C11 C21 N11 140.5(4) . . . . ?
C81 C11 C21 C31 -160.8(3) . . . . ?
C61 C11 C21 C31 76.9(4) . . . . ?
C71 C11 C21 C31 -39.9(4) . . . . ?
N11 C21 C31 C41 -16.8(6) . . . . ?
C11 C21 C31 C41 163.6(4) . . . . ?
C13 N21 C41 C31 -177.7(3) . . . . ?
Fe1 N21 C41 C31 2.2(5) . . . . ?
C13 N21 C41 C51 1.4(6) . . . . ?
Fe1 N21 C41 C51 -178.7(3) . . . . ?
C21 C31 C41 N21 24.3(6) . . . . ?
C21 C31 C41 C51 -154.9(4) . . . . ?
N21 C41 C51 C91 116.9(4) . . . . ?
C31 C41 C51 C91 -63.9(4) . . . . ?
N21 C41 C51 C101 -5.7(6) . . . . ?
C31 C41 C51 C101 173.5(3) . . . . ?
N21 C41 C51 C111 -125.2(4) . . . . ?
C31 C41 C51 C111 54.0(4) . . . . ?
C15 Fe1 C14 N14 -125(3) . . . . ?
C16 Fe1 C14 N14 153(2) . . . . ?
N21 Fe1 C14 N14 -32(3) . . . . ?
N11 Fe1 C14 N14 60(3) . . . . ?
Fe1 C14 N14 C24 -5(4) . . . . ?
C14 N14 C24 C34 143(2) . . . . ?
C14 N14 C24 C44 23(2) . . . . ?
C14 N14 C24 C54 -97(2) . . . . ?
C16 Fe1 C15 N15 30(3) . . . . ?
C14 Fe1 C15 N15 -75(3) . . . . ?
N21 Fe1 C15 N15 -170(3) . . . . ?
N11 Fe1 C15 N15 77(4) . . . . ?
Fe1 C15 N15 C25 -47(5) . . . . ?
C15 N15 C25 C55 -53(3) . . . . ?
C15 N15 C25 C45 -173(3) . . . . ?
C15 N15 C25 C35 68(3) . . . . ?
C15 Fe1 C16 N16 -9(3) . . . . ?
C14 Fe1 C16 N16 86(3) . . . . ?
N21 Fe1 C16 N16 -80(3) . . . . ?
N11 Fe1 C16 N16 179(100) . . . . ?
Fe1 C16 N16 C26 100(3) . . . . ?
Fe1 C16 N16 C26' 110(6) . . . . ?
C16 N16 C26 C56 16(2) . . . . ?
C16 N16 C26 C36 -105.2(19) . . . . ?
C16 N16 C26 C46 135.2(17) . . . . ?
C16 N16 C26' C56' -163(4) . . . . ?
C16 N16 C26' C36' 74(6) . . . . ?
C16 N16 C26' C46' -44(7) . . . . ?
C21 N11 C12 C22 89.2(4) . . . . ?
Fe1 N11 C12 C22 -87.6(4) . . . . ?
C21 N11 C12 C62 -95.1(4) . . . . ?
Fe1 N11 C12 C62 88.2(4) . . . . ?
C62 C12 C22 C32 4.9(6) . . . . ?
N11 C12 C22 C32 -179.4(3) . . . . ?
C62 C12 C22 C72 -175.8(3) . . . . ?
N11 C12 C22 C72 -0.1(6) . . . . ?
C12 C22 C32 C42 0.3(6) . . . . ?
C72 C22 C32 C42 -179.0(4) . . . . ?
C22 C32 C42 C52 -3.2(6) . . . . ?
C32 C42 C52 C62 0.8(7) . . . . ?
C42 C52 C62 C12 4.3(6) . . . . ?
C42 C52 C62 C102 -174.9(4) . . . . ?
C22 C12 C62 C52 -7.1(6) . . . . ?
N11 C12 C62 C52 177.1(3) . . . . ?
C22 C12 C62 C102 172.0(3) . . . . ?
N11 C12 C62 C102 -3.8(5) . . . . ?
C32 C22 C72 C92 -70.7(4) . . . . ?
C12 C22 C72 C92 109.9(4) . . . . ?
C32 C22 C72 C82 51.3(5) . . . . ?
C12 C22 C72 C82 -128.0(4) . . . . ?
C52 C62 C102 C122 -101.7(4) . . . . ?
C12 C62 C102 C122 79.2(5) . . . . ?
C52 C62 C102 C112 23.6(5) . . . . ?
C12 C62 C102 C112 -155.6(4) . . . . ?
C41 N21 C13 C63 96.9(4) . . . . ?
Fe1 N21 C13 C63 -83.0(4) . . . . ?
C41 N21 C13 C23 -87.1(5) . . . . ?
Fe1 N21 C13 C23 93.0(3) . . . . ?
C63 C13 C23 C33 -1.0(6) . . . . ?
N21 C13 C23 C33 -176.8(3) . . . . ?
C63 C13 C23 C103 179.9(4) . . . . ?
N21 C13 C23 C103 4.1(5) . . . . ?
C13 C23 C33 C43 -0.1(6) . . . . ?
C103 C23 C33 C43 179.1(4) . . . . ?
C23 C33 C43 C53 1.4(6) . . . . ?
C33 C43 C53 C63 -1.7(6) . . . . ?
C43 C53 C63 C13 0.7(6) . . . . ?
C43 C53 C63 C73 179.8(4) . . . . ?
C23 C13 C63 C53 0.6(6) . . . . ?
N21 C13 C63 C53 176.6(3) . . . . ?
C23 C13 C63 C73 -178.4(4) . . . . ?
N21 C13 C63 C73 -2.4(5) . . . . ?
C53 C63 C73 C83 -64.0(5) . . . . ?
C13 C63 C73 C83 115.0(4) . . . . ?
C53 C63 C73 C93 60.7(5) . . . . ?
C13 C63 C73 C93 -120.3(4) . . . . ?
C33 C23 C103 C123 68.2(5) . . . . ?
C13 C23 C103 C123 -112.7(4) . . . . ?
C33 C23 C103 C113 -52.6(5) . . . . ?
C13 C23 C103 C113 126.5(4) . . . . ?
